data_2215945
loop_
_publ_author_name
'Yan-Bing Yin'
'Hai-Xia Yu'

_publ_section_title
;
 Poly[(2,2-bipyridine)bis(\m~4~-naphthalene-1,4-dicarboxylato)dilead(II)]
;
_journal_coeditor_code HB2578
_journal_issue 11
_journal_name_full 'Acta Crystallographica Section E'
_journal_page_first m2804
_journal_page_last m2804
_journal_paper_doi 10.1107/S1600536807051380
_journal_volume 63
_journal_year 2007
_chemical_formula_iupac '[Pb2 (C12 H6 O4)2 (C10 H8 N2)]'
_chemical_formula_moiety 'C34 H20 N2 O8 Pb2'
_chemical_formula_sum 'C34 H20 N2 O8 Pb2'
_chemical_formula_weight 998.90
_chemical_name_systematic
;
Poly[(2,2-bipyridine)bis(\m~4~-naphthalene-1,4-dicarboxylato)dilead(II)]
;
_space_group_IT_number 4
_symmetry_cell_setting monoclinic
_symmetry_space_group_name_Hall 'P 2yb'
_symmetry_space_group_name_H-M 'P 1 21 1'
_atom_sites_solution_hydrogens geom
_atom_sites_solution_primary direct
_atom_sites_solution_secondary difmap
_audit_creation_method SHELXL-97
_cell_angle_alpha 90.000(5)
_cell_angle_beta 95.099(5)
_cell_angle_gamma 90.000(5)
_cell_formula_units_Z 2
_cell_length_a 6.960(5)
_cell_length_b 14.094(5)
_cell_length_c 14.947(5)
_cell_measurement_reflns_used 14029
_cell_measurement_temperature 293(2)
_cell_measurement_theta_max 27.47
_cell_measurement_theta_min 3.02
_cell_volume 1460.4(13)
_computing_cell_refinement 'PROCESS-AUTO (Rigaku, 1998)'
_computing_data_collection 'PROCESS-AUTO (Rigaku, 1998)'
_computing_data_reduction 'PROCESS-AUTO (Rigaku, 1998)'
_computing_molecular_graphics 'SHELXTL-Plus (Sheldrick, 1990)'
_computing_publication_material 'SHELXL97 (Sheldrick, 1997)'
_computing_structure_refinement 'SHELXL97 (Sheldrick, 1997)'
_computing_structure_solution 'SHELXS97 (Sheldrick, 1997)'
_diffrn_ambient_temperature 293(2)
_diffrn_detector_area_resol_mean 10.0
_diffrn_measured_fraction_theta_full 0.998
_diffrn_measured_fraction_theta_max 0.998
_diffrn_measurement_device_type 'Rigaku R-AXIS RAPID'
_diffrn_measurement_method \w
_diffrn_radiation_monochromator graphite
_diffrn_radiation_source 'rotating anode'
_diffrn_radiation_type MoK\a
_diffrn_radiation_wavelength 0.71073
_diffrn_reflns_av_R_equivalents 0.0399
_diffrn_reflns_av_sigmaI/netI 0.0624
_diffrn_reflns_limit_h_max 9
_diffrn_reflns_limit_h_min -9
_diffrn_reflns_limit_k_max 18
_diffrn_reflns_limit_k_min -18
_diffrn_reflns_limit_l_max 19
_diffrn_reflns_limit_l_min -19
_diffrn_reflns_number 14420
_diffrn_reflns_theta_full 25.00
_diffrn_reflns_theta_max 27.47
_diffrn_reflns_theta_min 3.09
_diffrn_standards_decay_% 0
_diffrn_standards_interval_count 0
_diffrn_standards_number 0
_exptl_absorpt_coefficient_mu 11.572
_exptl_absorpt_correction_T_max 0.124
_exptl_absorpt_correction_T_min 0.046
_exptl_absorpt_correction_type multi-scan
_exptl_absorpt_process_details '(ABSCOR; Higashi, 1995)'
_exptl_crystal_colour colourless
_exptl_crystal_density_diffrn 2.272
_exptl_crystal_density_method 'not measured'
_exptl_crystal_description block
_exptl_crystal_F_000 932
_exptl_crystal_size_max 0.34
_exptl_crystal_size_mid 0.24
_exptl_crystal_size_min 0.18
_refine_diff_density_max 1.957
_refine_diff_density_min -1.655
_refine_ls_abs_structure_details 'Flack (1983), 3036 Friedel pairs'
_refine_ls_abs_structure_Flack -0.001(7)
_refine_ls_extinction_method none
_refine_ls_goodness_of_fit_ref 1.023
_refine_ls_hydrogen_treatment constr
_refine_ls_matrix_type full
_refine_ls_number_parameters 415
_refine_ls_number_reflns 6518
_refine_ls_number_restraints 1
_refine_ls_restrained_S_all 1.023
_refine_ls_R_factor_all 0.0301
_refine_ls_R_factor_gt 0.0281
_refine_ls_shift/su_max 0.001
_refine_ls_shift/su_mean 0.000
_refine_ls_structure_factor_coef Fsqd
_refine_ls_weighting_details 'calc w=1/[\s^2^(Fo^2^)+(0.0187P)^2^] where P=(Fo^2^+2Fc^2^)/3'
_refine_ls_weighting_scheme calc
_refine_ls_wR_factor_gt 0.0601
_refine_ls_wR_factor_ref 0.0608
_reflns_number_gt 6203
_reflns_number_total 6518
_reflns_threshold_expression I>2\s(I)
_cod_data_source_file hb2578.cif
_cod_data_source_block I
_cod_original_sg_symbol_H-M 'P 21'
_cod_database_code 2215945
_cod_database_fobs_code 2215945

loop_
_symmetry_equiv_pos_as_xyz
'x, y, z'
'-x, y+1/2, -z'

loop_
_atom_site_type_symbol
_atom_site_label
_atom_site_fract_x
_atom_site_fract_y
_atom_site_fract_z
_atom_site_U_iso_or_equiv
_atom_site_adp_type
_atom_site_calc_flag
_atom_site_refinement_flags
_atom_site_occupancy
Pb Pb1 0.11553(3) 0.852058(17) 0.206648(12) 0.01977(6) Uani d . 1
Pb Pb2 0.36408(3) 0.224708(16) -0.285163(12) 0.02040(6) Uani d . 1
C C1 0.2458(9) 0.7163(6) 0.0764(4) 0.0285(14) Uani d . 1
C C2 0.2849(9) 0.6357(5) 0.0145(4) 0.0260(14) Uani d . 1
C C3 0.4448(9) 0.6417(5) -0.0397(4) 0.0237(13) Uani d . 1
C C4 0.5760(10) 0.7174(6) -0.0304(4) 0.0339(15) Uani d . 1
H H4 0.5547 0.7664 0.0092 0.041 Uiso calc R 1
C C5 0.7351(10) 0.7205(6) -0.0783(4) 0.0358(15) Uani d . 1
H H5 0.8259 0.7687 -0.0688 0.043 Uiso calc R 1
C C6 0.7575(10) 0.6494(6) -0.1422(4) 0.0351(16) Uani d . 1
H H6 0.8629 0.6522 -0.1762 0.042 Uiso calc R 1
C C7 0.6301(10) 0.5763(5) -0.1562(4) 0.0297(14) Uani d . 1
H H7 0.6460 0.5319 -0.2010 0.036 Uiso calc R 1
C C8 0.4714(9) 0.5677(5) -0.1017(4) 0.0232(13) Uani d . 1
C C9 0.1705(10) 0.5580(6) 0.0108(4) 0.0329(16) Uani d . 1
H H9 0.0700 0.5543 0.0477 0.039 Uiso calc R 1
C C10 0.2011(9) 0.4835(5) -0.0474(3) 0.0287(14) Uani d . 1
H H10 0.1228 0.4300 -0.0474 0.034 Uiso calc R 1
C C11 0.3449(9) 0.4871(6) -0.1050(3) 0.0252(14) Uani d . 1
C C12 0.3596(9) 0.4025(5) -0.1662(4) 0.0204(12) Uani d . 1
C C13 0.3939(9) 0.1196(6) -0.4927(4) 0.0331(16) Uani d . 1
H H13 0.4139 0.1838 -0.5029 0.040 Uiso calc R 1
C C14 0.3332(9) 0.0000(5) -0.3950(4) 0.0306(15) Uani d . 1
C C15 0.3043(10) -0.0279(6) -0.2996(5) 0.0349(15) Uani d . 1
C C16 0.2939(12) 0.0217(7) -0.1540(5) 0.048(2) Uani d . 1
H H16 0.2961 0.0710 -0.1126 0.058 Uiso calc R 1
C C17 0.2709(13) -0.0689(9) -0.1243(6) 0.064(3) Uani d . 1
H H17 0.2610 -0.0814 -0.0638 0.076 Uiso calc R 1
C C18 0.2629(13) -0.1406(9) -0.1861(7) 0.063(3) Uani d . 1
H H18 0.2470 -0.2028 -0.1676 0.076 Uiso calc R 1
C C19 0.2776(12) -0.1221(6) -0.2725(7) 0.050(2) Uani d . 1
H H19 0.2702 -0.1709 -0.3145 0.060 Uiso calc R 1
C C20 0.3406(11) -0.0661(7) -0.4635(6) 0.048(2) Uani d . 1
H H20 0.3231 -0.1301 -0.4517 0.057 Uiso calc R 1
C C21 0.3732(11) -0.0377(8) -0.5474(5) 0.051(2) Uani d . 1
H H21 0.3767 -0.0818 -0.5935 0.061 Uiso calc R 1
C C22 0.4017(10) 0.0589(8) -0.5636(5) 0.048(2) Uani d . 1
H H22 0.4249 0.0809 -0.6203 0.057 Uiso calc R 1
C C23 0.1397(9) 0.7015(5) 0.3389(4) 0.0227(14) Uani d . 1
C C24 0.1379(10) 0.3971(5) 0.5987(4) 0.0289(15) Uani d . 1
C C25 0.1344(8) 0.6205(5) 0.4014(3) 0.0194(12) Uani d . 1
C C26 0.1083(9) 0.6386(5) 0.4902(4) 0.0253(13) Uani d . 1
H H26 0.0925 0.7007 0.5095 0.030 Uiso calc R 1
C C27 0.1627(8) 0.5280(5) 0.3715(4) 0.0210(13) Uani d . 1
C C28 0.1967(9) 0.5088(5) 0.2806(4) 0.0233(13) Uani d . 1
H H28 0.1987 0.5585 0.2397 0.028 Uiso calc R 1
C C29 0.1055(9) 0.5641(5) 0.5508(4) 0.0279(15) Uani d . 1
H H29 0.0836 0.5771 0.6100 0.033 Uiso calc R 1
C C30 0.1647(8) 0.4506(5) 0.4340(3) 0.0199(12) Uani d . 1
C C31 0.1917(9) 0.3573(6) 0.4014(4) 0.0279(13) Uani d . 1
H H31 0.1874 0.3060 0.4403 0.033 Uiso calc R 1
C C32 0.2239(10) 0.3418(6) 0.3137(4) 0.0339(15) Uani d . 1
H H32 0.2443 0.2804 0.2939 0.041 Uiso calc R 1
C C33 0.2265(10) 0.4179(6) 0.2532(4) 0.0335(16) Uani d . 1
H H33 0.2487 0.4063 0.1938 0.040 Uiso calc R 1
C C34 0.1345(8) 0.4712(5) 0.5257(3) 0.0223(12) Uani d . 1
N N1 0.3134(9) 0.0430(5) -0.2403(4) 0.0350(14) Uani d . 1
N N2 0.3599(8) 0.0932(5) -0.4102(3) 0.0293(12) Uani d . 1
O O1 0.4860(7) 0.3992(4) -0.2213(3) 0.0317(11) Uani d . 1
O O2 0.2371(6) 0.3358(3) -0.1602(2) 0.0252(10) Uani d . 1
O O3 0.1433(11) 0.7825(5) 0.0449(4) 0.070(2) Uani d . 1
O O4 0.3090(8) 0.7106(4) 0.1561(3) 0.0426(14) Uani d . 1
O O5 0.0016(6) 0.7099(3) 0.2755(2) 0.0235(9) Uani d . 1
O O6 0.2754(6) 0.7594(4) 0.3457(3) 0.0267(10) Uani d . 1
O O7 0.2291(8) 0.3220(4) 0.5901(3) 0.0361(12) Uani d . 1
O O8 0.0526(7) 0.4206(4) 0.6673(3) 0.0365(12) Uani d . 1

loop_
_atom_site_aniso_label
_atom_site_aniso_U_11
_atom_site_aniso_U_22
_atom_site_aniso_U_33
_atom_site_aniso_U_12
_atom_site_aniso_U_13
_atom_site_aniso_U_23
Pb1 0.02363(12) 0.01570(12) 0.02061(9) -0.00022(10) 0.00555(7) 0.00041(9)
Pb2 0.02071(11) 0.01725(12) 0.02339(10) 0.00086(9) 0.00270(7) -0.00212(9)
C1 0.031(3) 0.028(4) 0.026(3) -0.002(3) 0.002(2) -0.009(3)
C2 0.032(4) 0.024(4) 0.021(3) 0.000(3) -0.002(2) -0.006(2)
C3 0.022(3) 0.020(4) 0.028(3) -0.001(3) -0.004(2) -0.004(2)
C4 0.040(4) 0.031(4) 0.030(3) 0.004(3) -0.001(2) -0.010(3)
C5 0.037(4) 0.024(4) 0.046(3) -0.005(4) 0.001(2) 0.006(3)
C6 0.034(4) 0.024(4) 0.048(4) -0.003(3) 0.013(3) -0.002(3)
C7 0.035(4) 0.020(4) 0.035(3) 0.003(3) 0.011(2) -0.002(3)
C8 0.023(3) 0.021(4) 0.026(3) 0.000(3) -0.001(2) 0.002(2)
C9 0.040(4) 0.034(4) 0.026(3) -0.001(3) 0.012(2) -0.007(3)
C10 0.034(4) 0.026(4) 0.026(3) -0.006(3) 0.005(2) -0.004(3)
C11 0.034(4) 0.024(4) 0.017(3) 0.001(3) 0.000(2) -0.002(3)
C12 0.024(3) 0.015(3) 0.021(3) -0.004(3) -0.002(2) 0.006(2)
C13 0.022(3) 0.035(5) 0.043(3) 0.004(3) 0.008(2) -0.013(3)
C14 0.016(3) 0.022(4) 0.053(4) 0.001(3) -0.002(2) -0.011(3)
C15 0.017(3) 0.025(4) 0.062(4) 0.008(3) -0.001(3) -0.007(3)
C16 0.038(5) 0.058(6) 0.047(4) -0.006(4) -0.001(3) 0.010(4)
C17 0.039(5) 0.086(9) 0.064(5) -0.008(5) -0.008(4) 0.038(6)
C18 0.040(5) 0.046(6) 0.101(7) -0.003(5) -0.007(4) 0.035(6)
C19 0.028(4) 0.025(5) 0.096(6) -0.002(3) 0.003(4) -0.004(4)
C20 0.019(4) 0.042(6) 0.081(6) 0.003(4) -0.005(3) -0.031(4)
C21 0.029(4) 0.067(7) 0.056(4) 0.005(4) 0.004(3) -0.042(5)
C22 0.022(4) 0.080(8) 0.042(4) -0.001(4) 0.003(3) -0.027(4)
C23 0.023(3) 0.016(4) 0.030(3) 0.006(2) 0.006(2) -0.005(2)
C24 0.029(4) 0.030(4) 0.028(3) -0.010(3) 0.004(2) 0.006(3)
C25 0.015(3) 0.023(4) 0.021(2) -0.003(2) 0.0039(18) 0.006(2)
C26 0.027(3) 0.017(3) 0.032(3) 0.006(3) 0.004(2) 0.004(2)
C27 0.009(3) 0.027(4) 0.027(3) 0.000(2) 0.0005(19) 0.002(2)
C28 0.024(3) 0.025(4) 0.021(3) -0.004(3) 0.0037(19) 0.005(2)
C29 0.023(3) 0.038(4) 0.023(3) 0.001(3) 0.005(2) 0.004(3)
C30 0.013(3) 0.020(3) 0.028(3) -0.003(2) 0.0030(18) -0.001(2)
C31 0.027(3) 0.023(3) 0.034(3) -0.002(3) 0.000(2) 0.004(3)
C32 0.045(4) 0.021(4) 0.035(3) 0.005(3) 0.001(2) -0.003(3)
C33 0.031(4) 0.039(5) 0.030(3) 0.000(3) 0.000(2) 0.001(3)
C34 0.019(3) 0.025(4) 0.023(3) -0.002(3) 0.0017(18) 0.004(2)
N1 0.036(3) 0.030(4) 0.039(3) 0.000(3) -0.001(2) 0.004(3)
N2 0.026(3) 0.029(3) 0.032(3) 0.004(3) -0.0004(19) -0.015(2)
O1 0.030(3) 0.030(3) 0.038(2) 0.005(2) 0.0158(19) -0.016(2)
O2 0.026(2) 0.024(3) 0.0258(18) 0.0056(19) 0.0036(14) -0.0058(17)
O3 0.103(6) 0.055(5) 0.046(3) 0.043(4) -0.027(3) -0.033(3)
O4 0.071(4) 0.040(4) 0.0174(19) 0.007(3) 0.0022(18) -0.007(2)
O5 0.018(2) 0.019(3) 0.033(2) 0.0017(18) 0.0018(14) 0.0048(17)
O6 0.022(2) 0.028(3) 0.031(2) -0.005(2) 0.0033(15) 0.0010(18)
O7 0.046(3) 0.028(3) 0.034(2) 0.006(2) 0.0032(19) 0.0059(19)
O8 0.046(3) 0.032(3) 0.033(2) -0.002(2) 0.011(2) 0.013(2)

loop_
_atom_type_symbol
_atom_type_description
_atom_type_scat_dispersion_real
_atom_type_scat_dispersion_imag
_atom_type_scat_source
C C 0.0033 0.0016 'International Tables Vol C Tables 4.2.6.8 and 6.1.1.4'
H H 0.0000 0.0000 'International Tables Vol C Tables 4.2.6.8 and 6.1.1.4'
N N 0.0061 0.0033 'International Tables Vol C Tables 4.2.6.8 and 6.1.1.4'
O O 0.0106 0.0060 'International Tables Vol C Tables 4.2.6.8 and 6.1.1.4'
Pb Pb -3.3944 10.1111 'International Tables Vol C Tables 4.2.6.8 and 6.1.1.4'

loop_
_geom_angle_atom_site_label_1
_geom_angle_atom_site_label_2
_geom_angle_atom_site_label_3
_geom_angle_site_symmetry_1
_geom_angle_site_symmetry_3
_geom_angle
_geom_angle_publ_flag
O5 Pb1 O8 . 2_556 78.82(17) n
O5 Pb1 O2 . 2 72.02(14) n
O8 Pb1 O2 2_556 2 74.40(16) n
O5 Pb1 O4 . . 71.40(16) n
O8 Pb1 O4 2_556 . 144.92(16) n
O2 Pb1 O4 2 . 112.08(17) n
O5 Pb1 O6 . . 51.76(14) n
O8 Pb1 O6 2_556 . 77.81(16) n
O2 Pb1 O6 2 . 120.81(13) n
O4 Pb1 O6 . . 69.37(14) n
O5 Pb1 O3 . . 97.8(2) n
O8 Pb1 O3 2_556 . 156.09(19) n
O2 Pb1 O3 2 . 82.02(19) n
O4 Pb1 O3 . . 49.80(17) n
O6 Pb1 O3 . . 118.86(17) n
O3 Pb1 O1 2_655 . 88.38(5) n
O4 Pb1 O1 2_655 . 78.64(5) n
O5 Pb1 O1 2_655 . 70.77(4) n
O6 Pb1 O1 2_655 . 72.92(4) n
O8 Pb1 O1 2_556 2_655 111.8(17) n
O7 Pb2 O5 1_554 2_545 76.83(16) n
O7 Pb2 N2 1_554 . 82.76(18) n
O5 Pb2 N2 2_545 . 91.97(15) n
O7 Pb2 O2 1_554 . 94.42(15) n
O5 Pb2 O2 2_545 . 67.30(13) n
N2 Pb2 O2 . . 159.11(15) n
O7 Pb2 N1 1_554 . 132.84(18) n
O5 Pb2 N1 2_545 . 75.84(17) n
N2 Pb2 N1 . . 60.71(19) n
O2 Pb2 N1 . . 109.19(16) n
O7 Pb2 O1 1_554 . 81.24(17) n
O5 Pb2 O1 2_545 . 109.27(13) n
N2 Pb2 O1 . . 149.53(16) n
O2 Pb2 O1 . . 48.51(13) n
N1 Pb2 O1 . . 144.39(16) n
N1 Pb2 O4 2_645 . 97.67(4) n
N2 Pb2 O4 2_645 . 87.33(4) n
O1 Pb2 O4 2_645 . 77.84(5) n
O2 Pb2 O4 2_645 . 87.36(4) n
O5 Pb2 O4 2_545 2_645 133.61(12) n
N1 Pb2 O6 2_645 . 90.45(4) n
N2 Pb2 O6 2_645 . 80.04(4) n
O1 Pb2 O6 2_645 . 70.54(4) n
O2 Pb2 O6 2_645 . 80.49(3) n
O5 Pb2 O6 2_545 2_645 163.26(12) n
O4 Pb2 O6 2_645 2_645 62.94(14) n
O4 C1 O3 . . 123.9(7) ?
O4 C1 C2 . . 118.4(7) ?
O3 C1 C2 . . 117.6(5) ?
C9 C2 C3 . . 120.5(6) ?
C9 C2 C1 . . 119.9(6) ?
C3 C2 C1 . . 119.6(6) ?
C4 C3 C8 . . 120.2(6) ?
C4 C3 C2 . . 121.3(6) ?
C8 C3 C2 . . 118.5(6) ?
C5 C4 C3 . . 121.4(7) ?
C5 C4 H4 . . 119.3 ?
C3 C4 H4 . . 119.3 ?
C4 C5 C6 . . 118.4(7) ?
C4 C5 H5 . . 120.8 ?
C6 C5 H5 . . 120.8 ?
C7 C6 C5 . . 122.3(6) ?
C7 C6 H6 . . 118.8 ?
C5 C6 H6 . . 118.8 ?
C6 C7 C8 . . 120.0(6) ?
C6 C7 H7 . . 120.0 ?
C8 C7 H7 . . 120.0 ?
C3 C8 C7 . . 117.4(6) ?
C3 C8 C11 . . 119.3(5) ?
C7 C8 C11 . . 123.2(6) ?
C2 C9 C10 . . 120.9(6) ?
C2 C9 H9 . . 119.5 ?
C10 C9 H9 . . 119.5 ?
C11 C10 C9 . . 121.5(7) ?
C11 C10 H10 . . 119.2 ?
C9 C10 H10 . . 119.2 ?
C10 C11 C8 . . 119.0(6) ?
C10 C11 C12 . . 116.2(6) ?
C8 C11 C12 . . 124.8(5) ?
O1 C12 O2 . . 121.9(6) ?
O1 C12 C11 . . 120.9(6) ?
O2 C12 C11 . . 117.1(5) ?
N2 C13 C22 . . 124.6(8) ?
N2 C13 H13 . . 117.7 ?
C22 C13 H13 . . 117.7 ?
N2 C14 C20 . . 121.0(7) ?
N2 C14 C15 . . 116.4(6) ?
C20 C14 C15 . . 122.5(8) ?
N1 C15 C19 . . 121.1(7) ?
N1 C15 C14 . . 115.4(7) ?
C19 C15 C14 . . 123.4(7) ?
N1 C16 C17 . . 123.1(9) ?
N1 C16 H16 . . 118.4 ?
C17 C16 H16 . . 118.4 ?
C18 C17 C16 . . 118.0(9) ?
C18 C17 H17 . . 121.0 ?
C16 C17 H17 . . 121.0 ?
C19 C18 C17 . . 120.6(10) ?
C19 C18 H18 . . 119.7 ?
C17 C18 H18 . . 119.7 ?
C18 C19 C15 . . 119.2(9) ?
C18 C19 H19 . . 120.4 ?
C15 C19 H19 . . 120.4 ?
C21 C20 C14 . . 120.3(9) ?
C21 C20 H20 . . 119.9 ?
C14 C20 H20 . . 119.9 ?
C20 C21 C22 . . 119.0(7) ?
C20 C21 H21 . . 120.5 ?
C22 C21 H21 . . 120.5 ?
C13 C22 C21 . . 117.3(8) ?
C13 C22 H22 . . 121.4 ?
C21 C22 H22 . . 121.4 ?
O6 C23 O5 . . 120.5(6) ?
O6 C23 C25 . . 121.1(6) ?
O5 C23 C25 . . 118.4(6) ?
O7 C24 O8 . . 125.5(6) ?
O7 C24 C34 . . 119.3(6) ?
O8 C24 C34 . . 115.1(7) ?
C26 C25 C27 . . 120.9(5) ?
C26 C25 C23 . . 118.6(6) ?
C27 C25 C23 . . 120.5(5) ?
C25 C26 C29 . . 119.9(6) ?
C25 C26 H26 . . 120.1 ?
C29 C26 H26 . . 120.1 ?
C25 C27 C28 . . 121.4(6) ?
C25 C27 C30 . . 119.7(5) ?
C28 C27 C30 . . 118.9(6) ?
C33 C28 C27 . . 120.4(6) ?
C33 C28 H28 . . 119.8 ?
C27 C28 H28 . . 119.8 ?
C34 C29 C26 . . 122.0(5) ?
C34 C29 H29 . . 119.0 ?
C26 C29 H29 . . 119.0 ?
C31 C30 C27 . . 118.3(5) ?
C31 C30 C34 . . 123.3(6) ?
C27 C30 C34 . . 118.3(6) ?
C32 C31 C30 . . 121.0(6) ?
C32 C31 H31 . . 119.5 ?
C30 C31 H31 . . 119.5 ?
C31 C32 C33 . . 120.5(7) ?
C31 C32 H32 . . 119.7 ?
C33 C32 H32 . . 119.7 ?
C28 C33 C32 . . 120.8(6) ?
C28 C33 H33 . . 119.6 ?
C32 C33 H33 . . 119.6 ?
C29 C34 C30 . . 119.2(5) ?
C29 C34 C24 . . 116.9(5) ?
C30 C34 C24 . . 123.9(6) ?
C15 N1 C16 . . 117.9(7) ?
C15 N1 Pb2 . . 123.4(5) ?
C16 N1 Pb2 . . 118.8(6) ?
C13 N2 C14 . . 117.8(6) ?
C13 N2 Pb2 . . 118.1(5) ?
C14 N2 Pb2 . . 124.1(4) ?
C12 O1 Pb2 . . 92.8(4) ?
C12 O2 Pb1 . 2_545 123.9(4) ?
C12 O2 Pb2 . . 96.8(4) ?
Pb1 O2 Pb2 2_545 . 103.83(14) ?
C1 O3 Pb1 . . 91.1(4) ?
C1 O4 Pb1 . . 94.7(5) ?
C23 O5 Pb1 . . 97.9(4) ?
C23 O5 Pb2 . 2 129.9(4) ?
Pb1 O5 Pb2 . 2 108.70(16) ?
C23 O6 Pb1 . . 89.8(4) ?
C24 O7 Pb2 . 1_556 124.4(4) ?
C24 O8 Pb1 . 2_546 142.2(5) ?

loop_
_geom_bond_atom_site_label_1
_geom_bond_atom_site_label_2
_geom_bond_site_symmetry_2
_geom_bond_distance
_geom_bond_publ_flag
Pb1 O5 . 2.418(4) y
Pb1 O8 2_556 2.499(4) y
Pb1 O2 2 2.501(5) y
Pb1 O4 . 2.557(6) y
Pb1 O6 . 2.618(4) y
Pb1 O3 . 2.631(5) y
Pb1 O1 2_655 2.841(4) y
Pb2 N1 . 2.678(7) y
Pb2 N2 . 2.630(6) y
Pb2 O7 1_554 2.434(5) y
Pb2 O5 2_545 2.571(4) y
Pb2 O2 . 2.649(4) y
Pb2 O1 . 2.744(5) y
Pb2 O4 2_645 2.856(4) y
Pb2 O6 2_645 2.785(5) y
C1 O4 . 1.236(7) ?
C1 O3 . 1.241(9) ?
C1 C2 . 1.505(9) ?
C2 C9 . 1.352(10) ?
C2 C3 . 1.436(9) ?
C3 C4 . 1.403(10) ?
C3 C8 . 1.418(9) ?
C4 C5 . 1.373(9) ?
C4 H4 . 0.9300 ?
C5 C6 . 1.402(10) ?
C5 H5 . 0.9300 ?
C6 C7 . 1.363(10) ?
C6 H6 . 0.9300 ?
C7 C8 . 1.435(8) ?
C7 H7 . 0.9300 ?
C8 C11 . 1.435(10) ?
C9 C10 . 1.392(9) ?
C9 H9 . 0.9300 ?
C10 C11 . 1.378(8) ?
C10 H10 . 0.9300 ?
C11 C12 . 1.512(9) ?
C12 O1 . 1.259(7) ?
C12 O2 . 1.278(8) ?
C13 N2 . 1.330(9) ?
C13 C22 . 1.366(10) ?
C13 H13 . 0.9300 ?
C14 N2 . 1.348(10) ?
C14 C20 . 1.388(10) ?
C14 C15 . 1.511(10) ?
C15 N1 . 1.334(10) ?
C15 C19 . 1.404(12) ?
C16 N1 . 1.342(9) ?
C16 C17 . 1.367(14) ?
C16 H16 . 0.9300 ?
C17 C18 . 1.366(16) ?
C17 H17 . 0.9300 ?
C18 C19 . 1.331(13) ?
C18 H18 . 0.9300 ?
C19 H19 . 0.9300 ?
C20 C21 . 1.354(12) ?
C20 H20 . 0.9300 ?
C21 C22 . 1.401(15) ?
C21 H21 . 0.9300 ?
C22 H22 . 0.9300 ?
C23 O6 . 1.245(8) ?
C23 O5 . 1.294(7) ?
C23 C25 . 1.477(8) ?
C24 O7 . 1.247(9) ?
C24 O8 . 1.274(8) ?
C24 C34 . 1.509(9) ?
C25 C26 . 1.381(8) ?
C25 C27 . 1.398(9) ?
C26 C29 . 1.388(9) ?
C26 H26 . 0.9300 ?
C27 C28 . 1.425(8) ?
C27 C30 . 1.435(9) ?
C28 C33 . 1.367(10) ?
C28 H28 . 0.9300 ?
C29 C34 . 1.382(10) ?
C29 H29 . 0.9300 ?
C30 C31 . 1.421(10) ?
C30 C34 . 1.435(7) ?
C31 C32 . 1.367(8) ?
C31 H31 . 0.9300 ?
C32 C33 . 1.403(10) ?
C32 H32 . 0.9300 ?
C33 H33 . 0.9300 ?
O2 Pb1 2_545 2.501(5) ?
O5 Pb2 2 2.571(4) ?
O7 Pb2 1_556 2.434(5) ?
O8 Pb1 2_546 2.499(4) ?
